data_4085092
loop_
_publ_author_name
'Wakioka, Masayuki'
'Nakamura, Yuki'
'Montgomery, Michelle'
'Ozawa, Fumiyuki'

_publ_section_title
;
 Remarkable Ligand Effect of P(2-MeOC6H4)3on Palladium-Catalyzed Direct
 Arylation
;
_journal_issue 1
_journal_name_full Organometallics
_journal_page_first 198
_journal_paper_doi 10.1021/om501052g
_journal_volume 34
_journal_year 2015
_chemical_formula_sum 'C31 H33 O5 P Pd'
_chemical_formula_weight 622.94
_space_group_IT_number 2
_symmetry_cell_setting triclinic
_symmetry_Int_Tables_number 2
_symmetry_space_group_name_Hall '-P 1'
_symmetry_space_group_name_H-M 'P -1'
_atom_sites_solution_hydrogens geom
_atom_sites_solution_primary direct
_atom_sites_solution_secondary difmap
_audit_creation_method SHELXL-97
_cell_angle_alpha 81.235(4)
_cell_angle_beta 78.161(4)
_cell_angle_gamma 76.153(3)
_cell_formula_units_Z 8
_cell_length_a 14.9591(15)
_cell_length_b 16.4861(18)
_cell_length_c 23.666(3)
_cell_measurement_reflns_used 16829
_cell_measurement_temperature 103(2)
_cell_measurement_theta_max 31.1653
_cell_measurement_theta_min 2.2443
_cell_volume 5513.4(11)
_computing_cell_refinement 'CrystalClear (Rigaku Inc., 2008)'
_computing_data_collection 'CrystalClear (Rigaku Inc., 2008)'
_computing_data_reduction 'CrystalClear (Rigaku Inc., 2008)'
_computing_molecular_graphics 'SHELXL-97 (Sheldrick, 1997)'
_computing_publication_material 'Yadokari-XG 2009 (Wakita,Nemoto et al., 2009)'
_computing_structure_refinement 'SHELXL-97 (Sheldrick, 1997)'
_computing_structure_solution 'SHELXS-97 (Sheldrick, 1990)'
_diffrn_ambient_temperature 103(2)
_diffrn_measured_fraction_theta_full 0.971
_diffrn_measured_fraction_theta_max 0.971
_diffrn_measurement_device_type CCD
_diffrn_measurement_method 'phi and omega scans'
_diffrn_radiation_monochromator Confocal
_diffrn_radiation_probe x-ray
_diffrn_radiation_type MoK\a
_diffrn_radiation_wavelength 0.71070
_diffrn_reflns_av_R_equivalents 0.0287
_diffrn_reflns_av_sigmaI/netI 0.0491
_diffrn_reflns_limit_h_max 14
_diffrn_reflns_limit_h_min -18
_diffrn_reflns_limit_k_max 19
_diffrn_reflns_limit_k_min -19
_diffrn_reflns_limit_l_max 28
_diffrn_reflns_limit_l_min -27
_diffrn_reflns_number 37267
_diffrn_reflns_theta_full 25.50
_diffrn_reflns_theta_max 25.50
_diffrn_reflns_theta_min 2.07
_diffrn_source 'Rotating Anode'
_exptl_absorpt_coefficient_mu 0.770
_exptl_absorpt_correction_T_max 0.9409
_exptl_absorpt_correction_T_min 0.9065
_exptl_absorpt_correction_type numerical
_exptl_crystal_colour 'pale yellow'
_exptl_crystal_density_diffrn 1.501
_exptl_crystal_density_method 'not measured'
_exptl_crystal_description block
_exptl_crystal_F_000 2560
_exptl_crystal_recrystallization_method THF/pentane
_exptl_crystal_size_max 0.13
_exptl_crystal_size_mid 0.09
_exptl_crystal_size_min 0.08
_refine_diff_density_max 1.323
_refine_diff_density_min -0.973
_refine_diff_density_rms 0.112
_refine_ls_extinction_method none
_refine_ls_goodness_of_fit_ref 1.084
_refine_ls_hydrogen_treatment constr
_refine_ls_matrix_type full
_refine_ls_number_parameters 1393
_refine_ls_number_reflns 19949
_refine_ls_number_restraints 0
_refine_ls_restrained_S_all 1.084
_refine_ls_R_factor_all 0.0564
_refine_ls_R_factor_gt 0.0473
_refine_ls_shift/su_max 0.002
_refine_ls_shift/su_mean 0.000
_refine_ls_structure_factor_coef Fsqd
_refine_ls_weighting_details 'calc w=1/[\s^2^(Fo^2^)+(0.0383P)^2^+23.3308P] where P=(Fo^2^+2Fc^2^)/3'
_refine_ls_weighting_scheme calc
_refine_ls_wR_factor_gt 0.1140
_refine_ls_wR_factor_ref 0.1191
_reflns_number_gt 16709
_reflns_number_total 19949
_reflns_threshold_expression >2sigma(I)
_cod_data_source_file om501052g_si_002.cif
_cod_data_source_block 5b
_cod_depositor_comments 'Adding full bibliography for 4085091--4085092.cif.'
_cod_original_cell_volume 5513.4(10)
_cod_database_code 4085092

loop_
_symmetry_equiv_pos_as_xyz
'x, y, z'
'-x, -y, -z'

loop_
_atom_site_label
_atom_site_type_symbol
_atom_site_fract_x
_atom_site_fract_y
_atom_site_fract_z
_atom_site_U_iso_or_equiv
_atom_site_adp_type
_atom_site_occupancy
_atom_site_symmetry_multiplicity
_atom_site_calc_flag
_atom_site_refinement_flags
Pd1 Pd 0.05404(2) 0.33277(2) 0.200411(14) 0.01765(8) Uani 1 1 d .
Pd2 Pd 0.15142(2) 0.14923(2) 0.546457(14) 0.01677(8) Uani 1 1 d .
Pd3 Pd 0.64674(2) 0.01720(2) 0.059360(14) 0.01732(8) Uani 1 1 d .
Pd4 Pd 0.60444(2) 0.48512(2) -0.284995(15) 0.01893(9) Uani 1 1 d .
P3 P 0.72804(8) 0.11498(7) 0.05510(5) 0.0159(2) Uani 1 1 d .
P2 P 0.21587(8) 0.01325(7) 0.54935(5) 0.0156(2) Uani 1 1 d .
P4 P 0.57662(8) 0.39025(7) -0.33212(5) 0.0190(2) Uani 1 1 d .
P1 P 0.03598(8) 0.47014(7) 0.17424(5) 0.0185(2) Uani 1 1 d .
C80 C 0.8406(3) 0.0880(3) 0.07890(19) 0.0184(9) Uani 1 1 d .
O11 O 0.5659(2) -0.0695(2) 0.05850(14) 0.0248(7) Uani 1 1 d .
C79 C 0.6603(4) -0.0113(3) -0.0748(2) 0.0316(12) Uani 1 1 d .
H97 H 0.6159 0.0279 -0.0966 0.047 Uiso 1 1 calc R
H98 H 0.6302 -0.0552 -0.0517 0.047 Uiso 1 1 calc R
H99 H 0.7149 -0.0370 -0.1019 0.047 Uiso 1 1 calc R
O6 O 0.0829(2) 0.2761(2) 0.53767(15) 0.0267(7) Uani 1 1 d .
O10 O 0.1551(2) -0.0507(2) 0.67021(13) 0.0218(7) Uani 1 1 d .
C115 C 0.4010(4) 0.5115(4) -0.4433(2) 0.0330(12) Uani 1 1 d .
H4 H 0.3880 0.5660 -0.4639 0.040 Uiso 1 1 calc R
O4 O -0.0226(2) 0.4084(2) 0.08231(14) 0.0253(7) Uani 1 1 d .
O15 O 0.6778(2) 0.1635(2) 0.17455(13) 0.0237(7) Uani 1 1 d .
O1 O 0.0792(2) 0.20118(19) 0.21062(14) 0.0222(7) Uani 1 1 d .
O16 O 0.6493(2) 0.5648(2) -0.24204(15) 0.0288(8) Uani 1 1 d .
O2 O 0.1832(3) 0.1927(2) 0.26839(16) 0.0326(8) Uani 1 1 d .
C97 C 0.3912(4) 0.4462(4) -0.1095(2) 0.0359(13) Uani 1 1 d .
H5 H 0.3494 0.4402 -0.0738 0.043 Uiso 1 1 calc R
C24 C -0.0471(4) 0.3621(3) 0.0435(2) 0.0332(12) Uani 1 1 d .
H61 H -0.1133 0.3599 0.0549 0.050 Uiso 1 1 calc R
H62 H -0.0088 0.3048 0.0452 0.050 Uiso 1 1 calc R
H63 H -0.0360 0.3898 0.0038 0.050 Uiso 1 1 calc R
O20 O 0.4208(2) 0.3313(2) -0.25257(15) 0.0319(8) Uani 1 1 d .
C121 C 0.5899(5) 0.1374(3) -0.2178(2) 0.0374(14) Uani 1 1 d .
H6 H 0.5932 0.0854 -0.1938 0.045 Uiso 1 1 calc R
C4 C -0.1874(4) 0.3206(4) 0.3654(2) 0.0367(13) Uani 1 1 d .
H1 H -0.2344 0.3143 0.3985 0.044 Uiso 1 1 calc R
C49 C 0.3240(3) -0.0345(3) 0.57672(18) 0.0173(9) Uani 1 1 d .
C6 C -0.0356(4) 0.3506(3) 0.3229(2) 0.0279(11) Uani 1 1 d .
O3 O 0.1753(2) 0.3252(2) 0.12728(14) 0.0247(7) Uani 1 1 d .
O19 O 0.5225(3) 0.5434(2) -0.40114(15) 0.0297(8) Uani 1 1 d .
C3 C -0.1996(4) 0.3078(3) 0.3113(2) 0.0314(12) Uani 1 1 d .
H2 H -0.2546 0.2912 0.3077 0.038 Uiso 1 1 calc R
C46 C 0.2771(3) 0.0614(3) 0.3721(2) 0.0223(10) Uani 1 1 d .
H7 H 0.2703 0.1092 0.3441 0.027 Uiso 1 1 calc R
C33 C 0.0039(3) 0.1312(3) 0.6489(2) 0.0227(10) Uani 1 1 d .
O8 O 0.2077(2) 0.14711(19) 0.45107(13) 0.0205(7) Uani 1 1 d .
C109 C 0.7434(3) 0.4267(3) -0.3951(2) 0.0237(10) Uani 1 1 d .
O17 O 0.5717(3) 0.6730(2) -0.29414(17) 0.0387(9) Uani 1 1 d .
C2 C -0.1325(3) 0.3187(3) 0.2619(2) 0.0232(10) Uani 1 1 d .
O18 O 0.7186(2) 0.4923(2) -0.36098(14) 0.0279(8) Uani 1 1 d .
C9 C 0.1426(3) 0.1616(3) 0.2396(2) 0.0229(10) Uani 1 1 d .
C107 C 0.8480(4) 0.3449(4) -0.4666(2) 0.0312(12) Uani 1 1 d .
H8 H 0.9072 0.3322 -0.4912 0.037 Uiso 1 1 calc R
C61 C 0.1082(3) -0.0771(3) 0.63519(19) 0.0205(9) Uani 1 1 d .
C1 C -0.0494(3) 0.3385(3) 0.26823(19) 0.0228(10) Uani 1 1 d .
C57 C 0.0896(3) -0.0807(3) 0.5369(2) 0.0223(10) Uani 1 1 d .
H9 H 0.1074 -0.0672 0.4963 0.027 Uiso 1 1 calc R
C10 C 0.1691(4) 0.0669(3) 0.2376(2) 0.0268(11) Uani 1 1 d .
H64 H 0.2354 0.0504 0.2204 0.040 Uiso 1 1 calc R
H65 H 0.1309 0.0508 0.2139 0.040 Uiso 1 1 calc R
H66 H 0.1583 0.0385 0.2771 0.040 Uiso 1 1 calc R
C96 C 0.4844(4) 0.4059(3) -0.1137(2) 0.0315(12) Uani 1 1 d .
H10 H 0.5061 0.3722 -0.0809 0.038 Uiso 1 1 calc R
C102 C 0.6216(4) 0.6434(3) -0.2571(2) 0.0285(11) Uani 1 1 d .
C113 C 0.3703(4) 0.3720(4) -0.4189(2) 0.0330(12) Uani 1 1 d .
H11 H 0.3373 0.3315 -0.4234 0.040 Uiso 1 1 calc R
C76 C 0.8082(3) 0.1792(3) -0.1425(2) 0.0258(11) Uani 1 1 d .
H12 H 0.8214 0.1944 -0.1832 0.031 Uiso 1 1 calc R
C106 C 0.7836(4) 0.2970(3) -0.4646(2) 0.0282(11) Uani 1 1 d .
H13 H 0.7961 0.2541 -0.4896 0.034 Uiso 1 1 calc R
C94 C 0.5135(3) 0.4643(3) -0.2136(2) 0.0217(10) Uani 1 1 d .
O13 O 0.6899(2) 0.0337(2) -0.03669(14) 0.0245(7) Uani 1 1 d .
C21 C -0.1725(4) 0.6179(3) 0.0568(2) 0.0316(12) Uani 1 1 d .
H14 H -0.2154 0.6478 0.0324 0.038 Uiso 1 1 calc R
C120 C 0.6692(4) 0.1539(3) -0.2547(2) 0.0335(12) Uani 1 1 d .
H15 H 0.7272 0.1146 -0.2550 0.040 Uiso 1 1 calc R
C100 C 0.6469(4) 0.3697(3) -0.1691(2) 0.0328(12) Uani 1 1 d .
H100 H 0.6575 0.3413 -0.1308 0.049 Uiso 1 1 calc R
H101 H 0.6871 0.4105 -0.1819 0.049 Uiso 1 1 calc R
H102 H 0.6619 0.3281 -0.1970 0.049 Uiso 1 1 calc R
C114 C 0.3533(4) 0.4516(4) -0.4486(2) 0.0358(13) Uani 1 1 d .
H16 H 0.3078 0.4654 -0.4732 0.043 Uiso 1 1 calc R
C38 C -0.0532(3) 0.1171(3) 0.6071(2) 0.0268(11) Uani 1 1 d .
H76 H -0.1151 0.1106 0.6283 0.040 Uiso 1 1 calc R
H77 H -0.0215 0.0661 0.5886 0.040 Uiso 1 1 calc R
H78 H -0.0601 0.1654 0.5773 0.040 Uiso 1 1 calc R
C77 C 0.7578(3) 0.1169(3) -0.1209(2) 0.0236(10) Uani 1 1 d .
H17 H 0.7381 0.0887 -0.1466 0.028 Uiso 1 1 calc R
C65 C 0.6160(5) -0.0537(4) 0.2403(2) 0.0425(15) Uani 1 1 d .
H18 H 0.6498 -0.0938 0.2659 0.051 Uiso 1 1 calc R
C58 C 0.0183(3) -0.1233(3) 0.5571(2) 0.0271(11) Uani 1 1 d .
H19 H -0.0129 -0.1388 0.5306 0.032 Uiso 1 1 calc R
C117 C 0.4955(4) 0.6307(3) -0.4199(3) 0.0389(13) Uani 1 1 d .
H103 H 0.5030 0.6390 -0.4624 0.058 Uiso 1 1 calc R
H104 H 0.5351 0.6615 -0.4072 0.058 Uiso 1 1 calc R
H105 H 0.4299 0.6517 -0.4031 0.058 Uiso 1 1 calc R
C45 C 0.3175(3) -0.0182(3) 0.3548(2) 0.0255(10) Uani 1 1 d .
H20 H 0.3381 -0.0247 0.3147 0.031 Uiso 1 1 calc R
C13 C 0.2493(4) 0.5526(3) 0.0574(2) 0.0304(11) Uani 1 1 d .
H21 H 0.2641 0.6049 0.0406 0.036 Uiso 1 1 calc R
C20 C -0.1519(3) 0.6583(3) 0.0977(2) 0.0288(11) Uani 1 1 d .
H22 H -0.1791 0.7161 0.1007 0.035 Uiso 1 1 calc R
C19 C -0.0911(3) 0.6142(3) 0.1345(2) 0.0235(10) Uani 1 1 d .
H23 H -0.0775 0.6420 0.1631 0.028 Uiso 1 1 calc R
C108 C 0.8280(4) 0.4114(3) -0.4334(2) 0.0291(11) Uani 1 1 d .
H24 H 0.8715 0.4462 -0.4367 0.035 Uiso 1 1 calc R
C66 C 0.5327(5) -0.0051(4) 0.2622(2) 0.0472(17) Uani 1 1 d .
H25 H 0.5098 -0.0106 0.3028 0.057 Uiso 1 1 calc R
C93 C 0.6449(3) 0.1665(3) 0.2355(2) 0.0262(10) Uani 1 1 d .
H106 H 0.6682 0.2098 0.2488 0.039 Uiso 1 1 calc R
H107 H 0.6677 0.1118 0.2564 0.039 Uiso 1 1 calc R
H108 H 0.5764 0.1800 0.2432 0.039 Uiso 1 1 calc R
C67 C 0.4806(4) 0.0528(4) 0.2255(2) 0.0384(14) Uani 1 1 d .
H26 H 0.4213 0.0852 0.2408 0.046 Uiso 1 1 calc R
C98 C 0.3586(4) 0.4948(4) -0.1566(2) 0.0356(12) Uani 1 1 d .
H27 H 0.2944 0.5218 -0.1531 0.043 Uiso 1 1 calc R
C116 C 0.4679(3) 0.4915(3) -0.4077(2) 0.0250(10) Uani 1 1 d .
C119 C 0.6635(4) 0.2282(3) -0.2913(2) 0.0258(10) Uani 1 1 d .
H28 H 0.7181 0.2394 -0.3169 0.031 Uiso 1 1 calc R
C112 C 0.4361(4) 0.3523(3) -0.3825(2) 0.0290(11) Uani 1 1 d .
H29 H 0.4480 0.2977 -0.3619 0.035 Uiso 1 1 calc R
C95 C 0.5464(4) 0.4145(3) -0.1655(2) 0.0256(10) Uani 1 1 d .
C89 C 0.5621(3) 0.3519(3) 0.0568(2) 0.0267(11) Uani 1 1 d .
H30 H 0.5344 0.3937 0.0295 0.032 Uiso 1 1 calc R
C32 C 0.0951(3) 0.1443(3) 0.63047(19) 0.0204(9) Uani 1 1 d .
C75 C 0.8391(3) 0.2192(3) -0.1054(2) 0.0255(10) Uani 1 1 d .
H31 H 0.8759 0.2598 -0.1205 0.031 Uiso 1 1 calc R
C62 C 0.1248(4) -0.0645(3) 0.7318(2) 0.0293(11) Uani 1 1 d .
H79 H 0.0581 -0.0393 0.7415 0.044 Uiso 1 1 calc R
H80 H 0.1604 -0.0388 0.7517 0.044 Uiso 1 1 calc R
H81 H 0.1353 -0.1251 0.7441 0.044 Uiso 1 1 calc R
C14 C 0.3096(3) 0.4776(3) 0.0431(2) 0.0303(11) Uani 1 1 d .
H32 H 0.3674 0.4789 0.0175 0.036 Uiso 1 1 calc R
C111 C 0.4854(3) 0.4116(3) -0.3758(2) 0.0216(10) Uani 1 1 d .
C22 C -0.1317(4) 0.5346(3) 0.0506(2) 0.0288(11) Uani 1 1 d .
H33 H -0.1461 0.5078 0.0219 0.035 Uiso 1 1 calc R
C70 C 0.4598(3) 0.1280(3) 0.1271(2) 0.0314(12) Uani 1 1 d .
H109 H 0.4791 0.1815 0.1236 0.047 Uiso 1 1 calc R
H110 H 0.3932 0.1355 0.1440 0.047 Uiso 1 1 calc R
H111 H 0.4703 0.1089 0.0885 0.047 Uiso 1 1 calc R
C101 C 0.3834(4) 0.5582(3) -0.2610(2) 0.0331(12) Uani 1 1 d .
H112 H 0.4183 0.6029 -0.2743 0.050 Uiso 1 1 calc R
H113 H 0.3169 0.5832 -0.2497 0.050 Uiso 1 1 calc R
H114 H 0.3916 0.5233 -0.2924 0.050 Uiso 1 1 calc R
C15 C 0.2872(3) 0.4010(3) 0.0654(2) 0.0275(11) Uani 1 1 d .
H34 H 0.3283 0.3501 0.0544 0.033 Uiso 1 1 calc R
C68 C 0.5161(4) 0.0632(3) 0.1657(2) 0.0280(11) Uani 1 1 d .
C64 C 0.6531(4) -0.0461(3) 0.1810(2) 0.0313(12) Uani 1 1 d .
C44 C 0.3280(4) -0.0880(3) 0.3956(2) 0.0263(10) Uani 1 1 d .
H35 H 0.3567 -0.1420 0.3835 0.032 Uiso 1 1 calc R
C60 C 0.0378(3) -0.1212(3) 0.6552(2) 0.0271(11) Uani 1 1 d .
H36 H 0.0205 -0.1364 0.6957 0.032 Uiso 1 1 calc R
C74 C 0.8161(3) 0.1997(3) -0.0459(2) 0.0214(10) Uani 1 1 d .
H37 H 0.8365 0.2279 -0.0204 0.026 Uiso 1 1 calc R
C92 C 0.6401(3) 0.2283(3) 0.1376(2) 0.0206(9) Uani 1 1 d .
C99 C 0.4193(3) 0.5051(3) -0.2100(2) 0.0269(11) Uani 1 1 d .
C12 C 0.1677(4) 0.5499(3) 0.0965(2) 0.0266(11) Uani 1 1 d .
H38 H 0.1266 0.6011 0.1067 0.032 Uiso 1 1 calc R
C124 C 0.3418(4) 0.3207(4) -0.2086(3) 0.0428(15) Uani 1 1 d .
H115 H 0.3186 0.2727 -0.2151 0.064 Uiso 1 1 calc R
H116 H 0.2923 0.3717 -0.2103 0.064 Uiso 1 1 calc R
H117 H 0.3604 0.3106 -0.1703 0.064 Uiso 1 1 calc R
C17 C 0.2176(5) 0.2516(3) 0.0987(3) 0.0445(16) Uani 1 1 d .
H67 H 0.2119 0.2636 0.0576 0.067 Uiso 1 1 calc R
H68 H 0.1860 0.2060 0.1168 0.067 Uiso 1 1 calc R
H69 H 0.2838 0.2348 0.1021 0.067 Uiso 1 1 calc R
C56 C 0.1362(3) -0.0571(3) 0.57555(18) 0.0165(9) Uani 1 1 d .
C34 C -0.0348(4) 0.1340(3) 0.7078(2) 0.0316(12) Uani 1 1 d .
H39 H -0.0966 0.1254 0.7210 0.038 Uiso 1 1 calc R
C48 C 0.2209(4) 0.2207(3) 0.4119(2) 0.0292(11) Uani 1 1 d .
H82 H 0.2879 0.2189 0.3996 0.044 Uiso 1 1 calc R
H83 H 0.1913 0.2711 0.4317 0.044 Uiso 1 1 calc R
H84 H 0.1924 0.2225 0.3779 0.044 Uiso 1 1 calc R
C18 C -0.0498(3) 0.5292(3) 0.12992(19) 0.0196(9) Uani 1 1 d .
C78 C 0.7368(3) 0.0965(3) -0.0616(2) 0.0207(9) Uani 1 1 d .
C118 C 0.5794(4) 0.2870(3) -0.2915(2) 0.0235(10) Uani 1 1 d .
C59 C -0.0073(3) -0.1430(3) 0.6159(2) 0.0282(11) Uani 1 1 d .
H40 H -0.0566 -0.1721 0.6298 0.034 Uiso 1 1 calc R
C43 C 0.2966(3) -0.0790(3) 0.4538(2) 0.0221(10) Uani 1 1 d .
H41 H 0.3034 -0.1272 0.4816 0.027 Uiso 1 1 calc R
C69 C 0.7440(4) -0.1027(4) 0.1587(3) 0.0403(14) Uani 1 1 d .
H118 H 0.7429 -0.1156 0.1198 0.061 Uiso 1 1 calc R
H119 H 0.7532 -0.1549 0.1848 0.061 Uiso 1 1 calc R
H120 H 0.7955 -0.0745 0.1567 0.061 Uiso 1 1 calc R
C47 C 0.2470(3) 0.0700(3) 0.43083(19) 0.0188(9) Uani 1 1 d .
C91 C 0.5794(3) 0.3020(3) 0.1556(2) 0.0245(10) Uani 1 1 d .
H42 H 0.5643 0.3102 0.1956 0.029 Uiso 1 1 calc R
C105 C 0.7000(3) 0.3122(3) -0.4257(2) 0.0241(10) Uani 1 1 d .
H43 H 0.6551 0.2794 -0.4244 0.029 Uiso 1 1 calc R
C42 C 0.2550(3) -0.0002(3) 0.47265(19) 0.0190(9) Uani 1 1 d .
C110 C 0.7640(5) 0.5618(4) -0.3796(3) 0.0440(15) Uani 1 1 d .
H121 H 0.8285 0.5451 -0.3723 0.066 Uiso 1 1 calc R
H122 H 0.7301 0.6093 -0.3579 0.066 Uiso 1 1 calc R
H123 H 0.7645 0.5784 -0.4212 0.066 Uiso 1 1 calc R
C16 C 0.2040(3) 0.3991(3) 0.1041(2) 0.0217(10) Uani 1 1 d .
C90 C 0.5415(3) 0.3627(3) 0.1152(2) 0.0279(11) Uani 1 1 d .
H44 H 0.5004 0.4127 0.1277 0.034 Uiso 1 1 calc R
C123 C 0.4998(4) 0.2704(3) -0.2522(2) 0.0267(11) Uani 1 1 d .
C87 C 0.6648(3) 0.2159(3) 0.0784(2) 0.0185(9) Uani 1 1 d .
C73 C 0.7635(3) 0.1393(3) -0.02297(19) 0.0195(9) Uani 1 1 d .
C23 C -0.0699(3) 0.4900(3) 0.0865(2) 0.0225(10) Uani 1 1 d .
C104 C 0.6806(3) 0.3746(3) -0.38851(19) 0.0207(9) Uani 1 1 d .
C88 C 0.6243(3) 0.2790(3) 0.0383(2) 0.0215(10) Uani 1 1 d .
H45 H 0.6393 0.2720 -0.0019 0.026 Uiso 1 1 calc R
C11 C 0.1437(3) 0.4736(3) 0.1217(2) 0.0213(9) Uani 1 1 d .
C122 C 0.5059(4) 0.1953(3) -0.2150(2) 0.0347(13) Uani 1 1 d .
H46 H 0.4525 0.1842 -0.1881 0.042 Uiso 1 1 calc R
C103 C 0.6551(4) 0.7003(3) -0.2257(3) 0.0373(13) Uani 1 1 d .
H130 H 0.6216 0.7585 -0.2339 0.056 Uiso 1 1 calc R
H131 H 0.7224 0.6963 -0.2391 0.056 Uiso 1 1 calc R
H132 H 0.6432 0.6833 -0.1838 0.056 Uiso 1 1 calc R
C63 C 0.6025(4) 0.0129(3) 0.1441(2) 0.0238(10) Uani 1 1 d .
O9 O 0.3738(2) 0.0885(2) 0.53534(14) 0.0216(7) Uani 1 1 d .
O5 O -0.1219(2) 0.5397(2) 0.26014(14) 0.0249(7) Uani 1 1 d .
O14 O 0.8648(2) -0.03548(19) 0.03555(14) 0.0236(7) Uani 1 1 d .
O7 O 0.2221(2) 0.3113(2) 0.52544(16) 0.0327(8) Uani 1 1 d .
O12 O 0.6926(3) -0.1700(2) 0.03401(18) 0.0384(9) Uani 1 1 d .
C37 C 0.1446(3) 0.1621(3) 0.6693(2) 0.0247(10) Uani 1 1 d .
C50 C 0.3420(3) -0.1161(3) 0.60449(19) 0.0208(9) Uani 1 1 d .
H47 H 0.2955 -0.1486 0.6111 0.025 Uiso 1 1 calc R
C54 C 0.3945(3) 0.0118(3) 0.56536(18) 0.0181(9) Uani 1 1 d .
C51 C 0.4271(3) -0.1507(3) 0.62269(19) 0.0221(10) Uani 1 1 d .
H48 H 0.4388 -0.2064 0.6416 0.026 Uiso 1 1 calc R
C81 C 0.8730(3) 0.1407(3) 0.10754(19) 0.0209(9) Uani 1 1 d .
H49 H 0.8351 0.1942 0.1155 0.025 Uiso 1 1 calc R
C40 C 0.1357(4) 0.3287(3) 0.5322(2) 0.0251(10) Uani 1 1 d .
C52 C 0.4946(3) -0.1030(3) 0.6130(2) 0.0247(10) Uani 1 1 d .
H50 H 0.5522 -0.1259 0.6262 0.030 Uiso 1 1 calc R
C53 C 0.4792(3) -0.0224(3) 0.5843(2) 0.0238(10) Uani 1 1 d .
H51 H 0.5264 0.0094 0.5777 0.029 Uiso 1 1 calc R
C39 C 0.2421(4) 0.1788(3) 0.6501(2) 0.0313(12) Uani 1 1 d .
H85 H 0.2563 0.2082 0.6790 0.047 Uiso 1 1 calc R
H86 H 0.2456 0.2136 0.6126 0.047 Uiso 1 1 calc R
H87 H 0.2876 0.1253 0.6462 0.047 Uiso 1 1 calc R
C82 C 0.9596(3) 0.1156(3) 0.1243(2) 0.0247(10) Uani 1 1 d .
H52 H 0.9812 0.1518 0.1435 0.030 Uiso 1 1 calc R
C25 C 0.0371(3) 0.5400(3) 0.2267(2) 0.0230(10) Uani 1 1 d .
C85 C 0.8993(3) 0.0098(3) 0.0661(2) 0.0218(10) Uani 1 1 d .
C30 C -0.0450(3) 0.5662(3) 0.2661(2) 0.0240(10) Uani 1 1 d .
C86 C 0.9121(4) -0.1212(3) 0.0298(2) 0.0303(11) Uani 1 1 d .
H124 H 0.9726 -0.1228 0.0039 0.045 Uiso 1 1 calc R
H125 H 0.8739 -0.1492 0.0134 0.045 Uiso 1 1 calc R
H126 H 0.9222 -0.1502 0.0680 0.045 Uiso 1 1 calc R
C29 C -0.0450(4) 0.6163(3) 0.3082(2) 0.0287(11) Uani 1 1 d .
H53 H -0.1011 0.6348 0.3345 0.034 Uiso 1 1 calc R
C26 C 0.1187(4) 0.5601(3) 0.2337(2) 0.0266(11) Uani 1 1 d .
H54 H 0.1756 0.5399 0.2088 0.032 Uiso 1 1 calc R
C7 C -0.1492(4) 0.3084(3) 0.2034(2) 0.0277(11) Uani 1 1 d .
H70 H -0.2087 0.2910 0.2077 0.042 Uiso 1 1 calc R
H71 H -0.0982 0.2655 0.1856 0.042 Uiso 1 1 calc R
H72 H -0.1516 0.3620 0.1786 0.042 Uiso 1 1 calc R
C36 C 0.1028(4) 0.1643(3) 0.7276(2) 0.0320(12) Uani 1 1 d .
H55 H 0.1357 0.1766 0.7544 0.038 Uiso 1 1 calc R
C41 C 0.0836(4) 0.4196(3) 0.5322(2) 0.0363(13) Uani 1 1 d .
H88 H 0.1283 0.4556 0.5290 0.054 Uiso 1 1 calc R
H89 H 0.0385 0.4266 0.5685 0.054 Uiso 1 1 calc R
H90 H 0.0505 0.4353 0.4992 0.054 Uiso 1 1 calc R
C83 C 1.0148(3) 0.0372(3) 0.1131(2) 0.0274(11) Uani 1 1 d .
H56 H 1.0735 0.0195 0.1257 0.033 Uiso 1 1 calc R
C28 C 0.0363(4) 0.6396(3) 0.3122(2) 0.0332(12) Uani 1 1 d .
H57 H 0.0352 0.6765 0.3397 0.040 Uiso 1 1 calc R
C8 C 0.0541(4) 0.3689(3) 0.3320(2) 0.0309(11) Uani 1 1 d .
H91 H 0.0532 0.4289 0.3213 0.046 Uiso 1 1 calc R
H92 H 0.1072 0.3358 0.3077 0.046 Uiso 1 1 calc R
H93 H 0.0603 0.3539 0.3729 0.046 Uiso 1 1 calc R
C5 C -0.1070(4) 0.3427(3) 0.3710(2) 0.0332(12) Uani 1 1 d .
H3 H -0.0995 0.3529 0.4080 0.040 Uiso 1 1 calc R
C27 C 0.1190(4) 0.6094(3) 0.2763(2) 0.0331(12) Uani 1 1 d .
H58 H 0.1758 0.6221 0.2807 0.040 Uiso 1 1 calc R
C55 C 0.4340(4) 0.1459(3) 0.5323(2) 0.0283(11) Uani 1 1 d .
H94 H 0.4421 0.1510 0.5715 0.042 Uiso 1 1 calc R
H95 H 0.4058 0.2011 0.5143 0.042 Uiso 1 1 calc R
H96 H 0.4950 0.1246 0.5089 0.042 Uiso 1 1 calc R
C31 C -0.2002(4) 0.5488(4) 0.3071(2) 0.0368(13) Uani 1 1 d .
H73 H -0.1783 0.5276 0.3440 0.055 Uiso 1 1 calc R
H74 H -0.2447 0.5168 0.3018 0.055 Uiso 1 1 calc R
H75 H -0.2311 0.6083 0.3077 0.055 Uiso 1 1 calc R
C71 C 0.6075(4) -0.1443(3) 0.0461(2) 0.0294(11) Uani 1 1 d .
C84 C 0.9856(3) -0.0154(3) 0.0838(2) 0.0266(11) Uani 1 1 d .
H59 H 1.0244 -0.0686 0.0759 0.032 Uiso 1 1 calc R
C72 C 0.5415(5) -0.2010(3) 0.0464(2) 0.0393(14) Uani 1 1 d .
H127 H 0.5768 -0.2529 0.0301 0.059 Uiso 1 1 calc R
H128 H 0.4940 -0.1723 0.0229 0.059 Uiso 1 1 calc R
H129 H 0.5110 -0.2146 0.0864 0.059 Uiso 1 1 calc R
C35 C 0.0136(4) 0.1486(4) 0.7469(2) 0.0386(14) Uani 1 1 d .
H60 H -0.0134 0.1481 0.7869 0.046 Uiso 1 1 calc R

loop_
_atom_site_aniso_label
_atom_site_aniso_U_11
_atom_site_aniso_U_22
_atom_site_aniso_U_33
_atom_site_aniso_U_23
_atom_site_aniso_U_13
_atom_site_aniso_U_12
Pd1 0.01885(18) 0.01490(16) 0.01814(17) -0.00198(12) -0.00256(13) -0.00207(13)
Pd2 0.01492(17) 0.01680(17) 0.01741(17) -0.00047(12) -0.00194(13) -0.00277(13)
Pd3 0.01925(18) 0.01572(17) 0.01729(17) -0.00187(12) -0.00299(13) -0.00449(13)
Pd4 0.02022(18) 0.01792(17) 0.01916(17) -0.00441(13) -0.00046(13) -0.00615(13)
P3 0.0172(6) 0.0137(5) 0.0164(5) -0.0027(4) -0.0014(4) -0.0030(4)
P2 0.0158(5) 0.0169(5) 0.0137(5) -0.0013(4) 0.0000(4) -0.0053(4)
P4 0.0205(6) 0.0177(6) 0.0189(6) -0.0038(4) -0.0005(5) -0.0054(4)
P1 0.0177(6) 0.0161(5) 0.0204(6) -0.0038(4) -0.0014(4) -0.0018(4)
C80 0.018(2) 0.019(2) 0.018(2) -0.0022(17) 0.0002(17) -0.0034(17)
O11 0.0255(18) 0.0242(18) 0.0278(18) -0.0048(14) -0.0036(14) -0.0112(14)
C79 0.046(3) 0.033(3) 0.022(3) -0.009(2) -0.004(2) -0.019(2)
O6 0.0227(18) 0.0196(17) 0.0329(19) 0.0032(14) -0.0035(14) -0.0001(14)
O10 0.0212(17) 0.0282(18) 0.0151(15) 0.0007(13) -0.0024(13) -0.0062(13)
C115 0.029(3) 0.037(3) 0.028(3) -0.005(2) -0.005(2) 0.004(2)
O4 0.0340(19) 0.0197(17) 0.0225(17) -0.0050(13) -0.0066(14) -0.0031(14)
O15 0.0252(18) 0.0264(18) 0.0190(16) -0.0037(13) -0.0016(13) -0.0060(14)
O1 0.0269(18) 0.0145(15) 0.0244(17) -0.0022(13) -0.0068(14) -0.0006(13)
O16 0.0307(19) 0.0283(19) 0.0306(19) -0.0058(15) -0.0030(15) -0.0129(15)
O2 0.036(2) 0.0273(19) 0.038(2) 0.0017(16) -0.0147(17) -0.0098(16)
C97 0.039(3) 0.048(3) 0.023(3) -0.009(2) 0.009(2) -0.022(3)
C24 0.042(3) 0.030(3) 0.032(3) -0.010(2) -0.009(2) -0.011(2)
O20 0.0283(19) 0.033(2) 0.032(2) -0.0019(15) 0.0066(15) -0.0132(16)
C121 0.069(4) 0.025(3) 0.026(3) 0.005(2) -0.019(3) -0.020(3)
C4 0.031(3) 0.044(3) 0.026(3) 0.003(2) 0.003(2) -0.001(2)
C49 0.018(2) 0.017(2) 0.016(2) -0.0037(17) -0.0008(17) -0.0022(17)
C6 0.032(3) 0.025(3) 0.024(2) 0.001(2) -0.003(2) -0.004(2)
O3 0.0246(18) 0.0182(16) 0.0254(17) -0.0043(13) 0.0032(14) 0.0015(13)
O19 0.036(2) 0.0204(17) 0.0331(19) 0.0011(14) -0.0078(16) -0.0077(15)
C3 0.028(3) 0.027(3) 0.034(3) 0.004(2) -0.002(2) -0.004(2)
C46 0.020(2) 0.028(2) 0.020(2) -0.0001(19) -0.0028(18) -0.0072(19)
C33 0.022(2) 0.020(2) 0.021(2) 0.0006(18) -0.0007(19) 0.0008(18)
O8 0.0209(16) 0.0192(16) 0.0177(16) 0.0019(12) -0.0006(12) -0.0019(13)
C109 0.027(3) 0.027(2) 0.017(2) -0.0042(18) -0.0010(19) -0.008(2)
O17 0.050(2) 0.027(2) 0.042(2) -0.0074(17) -0.0159(19) -0.0036(17)
C2 0.022(2) 0.018(2) 0.028(3) -0.0025(19) -0.0020(19) -0.0029(18)
O18 0.0320(19) 0.0289(19) 0.0256(18) -0.0096(14) 0.0052(15) -0.0164(15)
C9 0.024(2) 0.023(2) 0.022(2) 0.0008(19) -0.0009(19) -0.0102(19)
C107 0.023(3) 0.044(3) 0.021(2) -0.004(2) 0.001(2) -0.001(2)
C61 0.019(2) 0.017(2) 0.021(2) 0.0011(17) -0.0026(18) 0.0001(17)
C1 0.029(3) 0.018(2) 0.018(2) -0.0015(17) 0.0015(19) -0.0022(19)
C57 0.021(2) 0.020(2) 0.027(2) -0.0039(18) -0.0052(19) -0.0049(18)
C10 0.027(3) 0.021(2) 0.029(3) -0.0002(19) -0.005(2) -0.0003(19)
C96 0.042(3) 0.028(3) 0.029(3) -0.001(2) -0.005(2) -0.018(2)
C102 0.028(3) 0.028(3) 0.031(3) -0.013(2) 0.004(2) -0.011(2)
C113 0.024(3) 0.046(3) 0.034(3) -0.017(2) -0.001(2) -0.013(2)
C76 0.029(3) 0.023(2) 0.019(2) 0.0002(19) 0.0001(19) 0.003(2)
C106 0.036(3) 0.025(3) 0.019(2) -0.0067(19) -0.001(2) 0.001(2)
C94 0.023(2) 0.022(2) 0.022(2) -0.0067(18) -0.0021(19) -0.0080(19)
O13 0.0309(19) 0.0267(18) 0.0198(16) -0.0044(13) -0.0032(14) -0.0136(15)
C21 0.028(3) 0.030(3) 0.030(3) 0.010(2) -0.004(2) -0.003(2)
C120 0.051(4) 0.021(3) 0.032(3) -0.003(2) -0.021(3) -0.004(2)
C100 0.038(3) 0.028(3) 0.032(3) -0.004(2) -0.013(2) -0.001(2)
C114 0.021(3) 0.056(4) 0.029(3) -0.015(3) -0.005(2) 0.001(2)
C38 0.020(2) 0.030(3) 0.028(3) -0.001(2) 0.001(2) -0.006(2)
C77 0.026(3) 0.023(2) 0.019(2) -0.0052(18) -0.0034(19) 0.0005(19)
C65 0.066(4) 0.045(3) 0.025(3) 0.008(2) -0.013(3) -0.032(3)
C58 0.023(3) 0.026(3) 0.034(3) -0.002(2) -0.007(2) -0.008(2)
C117 0.045(3) 0.021(3) 0.046(3) 0.000(2) -0.006(3) -0.001(2)
C45 0.026(3) 0.034(3) 0.019(2) -0.005(2) -0.0008(19) -0.010(2)
C13 0.035(3) 0.033(3) 0.026(3) -0.005(2) -0.001(2) -0.016(2)
C20 0.026(3) 0.024(3) 0.029(3) 0.005(2) 0.003(2) -0.003(2)
C19 0.023(2) 0.019(2) 0.025(2) -0.0005(18) -0.0007(19) -0.0035(19)
C108 0.024(3) 0.037(3) 0.027(3) -0.005(2) -0.002(2) -0.011(2)
C66 0.075(5) 0.058(4) 0.020(3) -0.003(3) 0.002(3) -0.044(4)
C93 0.025(3) 0.035(3) 0.020(2) -0.004(2) -0.0018(19) -0.011(2)
C67 0.041(3) 0.043(3) 0.036(3) -0.017(3) 0.012(2) -0.026(3)
C98 0.029(3) 0.046(3) 0.035(3) -0.013(2) 0.000(2) -0.012(2)
C116 0.024(3) 0.029(3) 0.020(2) -0.0055(19) 0.0043(19) -0.005(2)
C119 0.034(3) 0.019(2) 0.026(3) -0.0052(19) -0.007(2) -0.006(2)
C112 0.027(3) 0.030(3) 0.031(3) -0.011(2) 0.002(2) -0.009(2)
C95 0.036(3) 0.022(2) 0.020(2) -0.0023(19) -0.005(2) -0.011(2)
C89 0.024(3) 0.021(2) 0.030(3) -0.003(2) 0.001(2) 0.0010(19)
C32 0.024(2) 0.014(2) 0.018(2) -0.0048(17) 0.0003(18) 0.0044(17)
C75 0.026(3) 0.017(2) 0.027(3) -0.0042(19) 0.006(2) -0.0003(19)
C62 0.033(3) 0.033(3) 0.017(2) 0.001(2) -0.002(2) -0.002(2)
C14 0.020(3) 0.043(3) 0.027(3) -0.005(2) 0.002(2) -0.011(2)
C111 0.020(2) 0.025(2) 0.019(2) -0.0072(18) 0.0023(18) -0.0048(18)
C22 0.028(3) 0.033(3) 0.026(3) 0.000(2) -0.005(2) -0.008(2)
C70 0.021(3) 0.037(3) 0.039(3) -0.018(2) 0.003(2) -0.010(2)
C101 0.024(3) 0.039(3) 0.035(3) -0.010(2) -0.003(2) 0.000(2)
C15 0.023(3) 0.031(3) 0.024(2) -0.006(2) -0.001(2) 0.001(2)
C68 0.032(3) 0.028(3) 0.030(3) -0.010(2) 0.001(2) -0.019(2)
C64 0.048(3) 0.029(3) 0.025(3) 0.004(2) -0.012(2) -0.023(2)
C44 0.029(3) 0.026(3) 0.026(3) -0.007(2) -0.001(2) -0.010(2)
C60 0.023(3) 0.023(2) 0.029(3) 0.004(2) 0.002(2) -0.0030(19)
C74 0.019(2) 0.018(2) 0.025(2) -0.0055(18) -0.0008(18) 0.0000(18)
C92 0.016(2) 0.024(2) 0.023(2) -0.0028(18) -0.0011(18) -0.0081(18)
C99 0.026(3) 0.029(3) 0.028(3) -0.013(2) 0.001(2) -0.008(2)
C12 0.027(3) 0.025(3) 0.028(3) -0.006(2) 0.000(2) -0.009(2)
C124 0.035(3) 0.059(4) 0.038(3) -0.005(3) 0.007(3) -0.026(3)
C17 0.059(4) 0.022(3) 0.038(3) -0.008(2) 0.016(3) 0.001(3)
C56 0.012(2) 0.019(2) 0.017(2) 0.0011(17) -0.0003(16) -0.0039(16)
C34 0.028(3) 0.031(3) 0.025(3) -0.001(2) 0.004(2) 0.004(2)
C48 0.043(3) 0.021(2) 0.023(2) 0.0035(19) -0.004(2) -0.008(2)
C18 0.015(2) 0.021(2) 0.019(2) -0.0012(18) 0.0021(17) -0.0031(17)
C78 0.019(2) 0.017(2) 0.025(2) -0.0023(18) -0.0029(18) -0.0010(17)
C118 0.032(3) 0.021(2) 0.020(2) -0.0035(18) -0.003(2) -0.012(2)
C59 0.021(2) 0.027(3) 0.037(3) 0.001(2) -0.002(2) -0.010(2)
C43 0.023(2) 0.022(2) 0.022(2) -0.0015(18) -0.0010(19) -0.0079(19)
C69 0.047(4) 0.036(3) 0.039(3) 0.013(2) -0.019(3) -0.013(3)
C47 0.016(2) 0.022(2) 0.019(2) -0.0028(18) -0.0027(17) -0.0052(18)
C91 0.020(2) 0.027(3) 0.028(3) -0.011(2) 0.0017(19) -0.0079(19)
C105 0.027(3) 0.023(2) 0.022(2) -0.0050(19) -0.0027(19) -0.0047(19)
C42 0.014(2) 0.025(2) 0.019(2) 0.0004(18) -0.0030(17) -0.0067(18)
C110 0.055(4) 0.037(3) 0.042(3) -0.013(3) 0.015(3) -0.029(3)
C16 0.021(2) 0.024(2) 0.019(2) -0.0008(18) -0.0044(18) -0.0040(19)
C90 0.023(3) 0.020(2) 0.039(3) -0.012(2) 0.003(2) -0.0022(19)
C123 0.038(3) 0.025(3) 0.021(2) -0.0024(19) -0.005(2) -0.015(2)
C87 0.014(2) 0.015(2) 0.025(2) -0.0030(17) -0.0009(17) -0.0034(17)
C73 0.017(2) 0.017(2) 0.022(2) -0.0026(17) -0.0016(18) 0.0009(17)
C23 0.023(2) 0.018(2) 0.023(2) -0.0009(18) 0.0019(19) -0.0043(18)
C104 0.021(2) 0.021(2) 0.019(2) -0.0045(18) -0.0007(18) -0.0027(18)
C88 0.027(2) 0.016(2) 0.019(2) -0.0022(17) -0.0012(19) -0.0010(18)
C11 0.023(2) 0.022(2) 0.020(2) -0.0029(18) -0.0061(18) -0.0050(19)
C122 0.055(4) 0.033(3) 0.024(3) 0.002(2) -0.006(2) -0.027(3)
C103 0.043(3) 0.031(3) 0.042(3) -0.017(2) -0.001(3) -0.014(2)
C63 0.032(3) 0.023(2) 0.020(2) -0.0030(18) 0.0007(19) -0.016(2)
O9 0.0185(16) 0.0205(16) 0.0262(17) -0.0007(13) -0.0019(13) -0.0078(13)
O5 0.0188(17) 0.0263(18) 0.0293(18) -0.0074(14) -0.0004(14) -0.0049(14)
O14 0.0238(17) 0.0152(16) 0.0319(18) -0.0099(13) -0.0060(14) 0.0013(13)
O7 0.027(2) 0.0283(19) 0.043(2) -0.0033(16) -0.0073(16) -0.0066(15)
O12 0.033(2) 0.027(2) 0.054(3) -0.0097(18) -0.0095(18) -0.0013(16)
C37 0.026(3) 0.022(2) 0.025(2) -0.0008(19) -0.008(2) -0.0005(19)
C50 0.020(2) 0.021(2) 0.018(2) -0.0020(18) -0.0001(18) -0.0012(18)
C54 0.017(2) 0.020(2) 0.016(2) -0.0064(17) 0.0009(17) -0.0034(17)
C51 0.022(2) 0.022(2) 0.019(2) -0.0028(18) -0.0030(18) 0.0003(18)
C81 0.019(2) 0.022(2) 0.019(2) -0.0053(18) 0.0008(18) -0.0022(18)
C40 0.030(3) 0.023(2) 0.020(2) 0.0002(18) -0.0027(19) -0.002(2)
C52 0.019(2) 0.029(3) 0.025(2) -0.010(2) -0.0070(19) 0.0026(19)
C53 0.019(2) 0.028(3) 0.026(2) -0.009(2) -0.0012(19) -0.0056(19)
C39 0.032(3) 0.036(3) 0.027(3) -0.009(2) -0.011(2) -0.001(2)
C82 0.024(3) 0.029(3) 0.024(2) -0.007(2) -0.0041(19) -0.007(2)
C25 0.025(3) 0.020(2) 0.023(2) -0.0037(18) -0.0031(19) -0.0030(19)
C85 0.025(2) 0.019(2) 0.021(2) -0.0032(18) -0.0040(19) -0.0044(19)
C30 0.025(3) 0.017(2) 0.027(2) -0.0021(18) -0.004(2) -0.0002(19)
C86 0.034(3) 0.017(2) 0.038(3) -0.010(2) -0.004(2) 0.001(2)
C29 0.029(3) 0.028(3) 0.027(3) -0.010(2) -0.002(2) 0.000(2)
C26 0.026(3) 0.022(2) 0.031(3) -0.007(2) -0.002(2) -0.004(2)
C7 0.027(3) 0.028(3) 0.030(3) -0.009(2) -0.002(2) -0.007(2)
C36 0.032(3) 0.037(3) 0.025(3) -0.009(2) -0.009(2) 0.003(2)
C41 0.039(3) 0.023(3) 0.041(3) 0.002(2) 0.001(2) -0.005(2)
C83 0.018(2) 0.035(3) 0.028(3) -0.001(2) -0.006(2) -0.003(2)
C28 0.042(3) 0.030(3) 0.032(3) -0.014(2) -0.007(2) -0.008(2)
C8 0.040(3) 0.031(3) 0.023(3) -0.002(2) -0.010(2) -0.006(2)
C5 0.042(3) 0.035(3) 0.021(3) -0.006(2) -0.005(2) -0.004(2)
C27 0.033(3) 0.036(3) 0.035(3) -0.005(2) -0.009(2) -0.014(2)
C55 0.031(3) 0.023(2) 0.034(3) -0.003(2) -0.002(2) -0.014(2)
C31 0.026(3) 0.041(3) 0.037(3) -0.010(2) 0.008(2) -0.003(2)
C71 0.045(3) 0.023(3) 0.024(3) 0.0025(19) -0.015(2) -0.010(2)
C84 0.027(3) 0.023(2) 0.026(3) -0.0055(19) -0.002(2) 0.001(2)
C72 0.064(4) 0.029(3) 0.033(3) -0.003(2) -0.008(3) -0.026(3)
C35 0.037(3) 0.045(3) 0.023(3) -0.003(2) -0.001(2) 0.007(3)

loop_
_atom_type_symbol
_atom_type_description
_atom_type_scat_dispersion_real
_atom_type_scat_dispersion_imag
_atom_type_scat_source
C C 0.0033 0.0016 'International Tables Vol C Tables 4.2.6.8 and 6.1.1.4'
H H 0.0000 0.0000 'International Tables Vol C Tables 4.2.6.8 and 6.1.1.4'
O O 0.0106 0.0060 'International Tables Vol C Tables 4.2.6.8 and 6.1.1.4'
P P 0.1023 0.0942 'International Tables Vol C Tables 4.2.6.8 and 6.1.1.4'
Pd Pd -0.9988 1.0072 'International Tables Vol C Tables 4.2.6.8 and 6.1.1.4'

loop_
_geom_angle_atom_site_label_1
_geom_angle_atom_site_label_2
_geom_angle_atom_site_label_3
_geom_angle
C1 Pd1 O1 90.93(16)
C1 Pd1 P1 97.21(13)
O1 Pd1 P1 170.61(9)
C1 Pd1 O3 177.14(17)
O1 Pd1 O3 88.70(12)
P1 Pd1 O3 83.40(9)
C32 Pd2 O6 88.16(15)
C32 Pd2 P2 94.69(12)
O6 Pd2 P2 174.28(10)
C32 Pd2 O8 175.17(16)
O6 Pd2 O8 93.86(12)
P2 Pd2 O8 82.93(8)
C63 Pd3 O11 87.56(16)
C63 Pd3 P3 95.09(13)
O11 Pd3 P3 175.90(10)
C63 Pd3 O13 174.99(17)
O11 Pd3 O13 94.55(12)
P3 Pd3 O13 82.57(9)
C94 Pd4 O16 88.50(16)
C94 Pd4 P4 95.47(13)
O16 Pd4 P4 172.18(10)
C94 Pd4 O18 172.27(17)
O16 Pd4 O18 92.53(13)
P4 Pd4 O18 82.64(9)
C87 P3 C80 108.8(2)
C87 P3 C73 103.1(2)
C80 P3 C73 101.1(2)
C87 P3 Pd3 117.59(15)
C80 P3 Pd3 120.47(15)
C73 P3 Pd3 102.37(15)
C56 P2 C42 104.9(2)
C56 P2 C49 107.2(2)
C42 P2 C49 100.1(2)
C56 P2 Pd2 115.81(14)
C42 P2 Pd2 102.01(15)
C49 P2 Pd2 123.69(15)
C111 P4 C118 108.5(2)
C111 P4 C104 100.6(2)
C118 P4 C104 104.2(2)
C111 P4 Pd4 123.79(16)
C118 P4 Pd4 114.88(16)
C104 P4 Pd4 101.54(16)
C25 P1 C18 105.4(2)
C25 P1 C11 104.0(2)
C18 P1 C11 99.7(2)
C25 P1 Pd1 119.90(16)
C18 P1 Pd1 123.00(16)
C11 P1 Pd1 100.82(15)
C81 C80 C85 118.6(4)
C81 C80 P3 124.1(3)
C85 C80 P3 117.2(3)
C71 O11 Pd3 118.8(3)
O13 C79 H97 109.5
O13 C79 H98 109.5
H97 C79 H98 109.5
O13 C79 H99 109.5
H97 C79 H99 109.5
H98 C79 H99 109.5
C40 O6 Pd2 115.0(3)
C61 O10 C62 117.6(4)
C114 C115 C116 119.5(5)
C114 C115 H4 120.3
C116 C115 H4 120.3
C23 O4 C24 118.0(4)
C92 O15 C93 118.0(4)
C9 O1 Pd1 117.5(3)
C102 O16 Pd4 115.3(3)
C98 C97 C96 120.5(5)
C98 C97 H5 119.7
C96 C97 H5 119.7
O4 C24 H61 109.5
O4 C24 H62 109.5
H61 C24 H62 109.5
O4 C24 H63 109.5
H61 C24 H63 109.5
H62 C24 H63 109.5
C123 O20 C124 117.2(4)
C120 C121 C122 121.1(5)
C120 C121 H6 119.5
C122 C121 H6 119.5
C5 C4 C3 119.5(5)
C5 C4 H1 120.3
C3 C4 H1 120.3
C50 C49 C54 119.0(4)
C50 C49 P2 123.2(3)
C54 C49 P2 117.7(3)
C1 C6 C5 118.5(5)
C1 C6 C8 122.2(4)
C5 C6 C8 119.2(5)
C16 O3 C17 118.1(4)
C16 O3 Pd1 117.5(3)
C17 O3 Pd1 124.1(3)
C116 O19 C117 118.3(4)
C4 C3 C2 121.2(5)
C4 C3 H2 119.4
C2 C3 H2 119.4
C47 C46 C45 119.2(4)
C47 C46 H7 120.4
C45 C46 H7 120.4
C34 C33 C32 117.9(5)
C34 C33 C38 120.0(4)
C32 C33 C38 122.0(4)
C47 O8 C48 117.4(3)
C47 O8 Pd2 117.8(3)
C48 O8 Pd2 123.8(3)
O18 C109 C104 116.9(4)
O18 C109 C108 122.2(4)
C104 C109 C108 120.9(4)
C3 C2 C1 118.9(5)
C3 C2 C7 120.2(5)
C1 C2 C7 120.9(4)
C109 O18 C110 117.6(4)
C109 O18 Pd4 116.9(3)
C110 O18 Pd4 125.4(3)
O2 C9 O1 126.3(4)
O2 C9 C10 118.2(4)
O1 C9 C10 115.4(4)
C106 C107 C108 121.0(5)
C106 C107 H8 119.5
C108 C107 H8 119.5
O10 C61 C60 124.3(4)
O10 C61 C56 115.3(4)
C60 C61 C56 120.4(4)
C2 C1 C6 120.5(4)
C2 C1 Pd1 118.0(3)
C6 C1 Pd1 121.0(4)
C58 C57 C56 121.0(4)
C58 C57 H9 119.5
C56 C57 H9 119.5
C9 C10 H64 109.5
C9 C10 H65 109.5
H64 C10 H65 109.5
C9 C10 H66 109.5
H64 C10 H66 109.5
H65 C10 H66 109.5
C97 C96 C95 120.4(5)
C97 C96 H10 119.8
C95 C96 H10 119.8
O17 C102 O16 124.8(5)
O17 C102 C103 120.6(5)
O16 C102 C103 114.6(5)
C114 C113 C112 119.1(5)
C114 C113 H11 120.5
C112 C113 H11 120.5
C75 C76 C77 120.7(4)
C75 C76 H12 119.7
C77 C76 H12 119.7
C107 C106 C105 119.1(5)
C107 C106 H13 120.4
C105 C106 H13 120.4
C99 C94 C95 120.9(4)
C99 C94 Pd4 119.9(4)
C95 C94 Pd4 119.0(4)
C78 O13 C79 117.9(4)
C78 O13 Pd3 119.1(3)
C79 O13 Pd3 122.5(3)
C20 C21 C22 121.0(5)
C20 C21 H14 119.5
C22 C21 H14 119.5
C121 C120 C119 119.4(5)
C121 C120 H15 120.3
C119 C120 H15 120.3
C95 C100 H100 109.5
C95 C100 H101 109.5
H100 C100 H101 109.5
C95 C100 H102 109.5
H100 C100 H102 109.5
H101 C100 H102 109.5
C115 C114 C113 121.6(5)
C115 C114 H16 119.2
C113 C114 H16 119.2
C33 C38 H76 109.5
C33 C38 H77 109.5
H76 C38 H77 109.5
C33 C38 H78 109.5
H76 C38 H78 109.5
H77 C38 H78 109.5
C78 C77 C76 119.4(4)
C78 C77 H17 120.3
C76 C77 H17 120.3
C66 C65 C64 121.5(6)
C66 C65 H18 119.2
C64 C65 H18 119.2
C59 C58 C57 119.5(5)
C59 C58 H19 120.3
C57 C58 H19 120.3
O19 C117 H103 109.5
O19 C117 H104 109.5
H103 C117 H104 109.5
O19 C117 H105 109.5
H103 C117 H105 109.5
H104 C117 H105 109.5
C44 C45 C46 120.5(4)
C44 C45 H20 119.7
C46 C45 H20 119.7
C12 C13 C14 118.9(5)
C12 C13 H21 120.6
C14 C13 H21 120.6
C21 C20 C19 119.8(5)
C21 C20 H22 120.1
C19 C20 H22 120.1
C20 C19 C18 120.5(5)
C20 C19 H23 119.7
C18 C19 H23 119.7
C107 C108 C109 119.1(5)
C107 C108 H24 120.4
C109 C108 H24 120.4
C65 C66 C67 120.5(5)
C65 C66 H25 119.8
C67 C66 H25 119.8
O15 C93 H106 109.5
O15 C93 H107 109.5
H106 C93 H107 109.5
O15 C93 H108 109.5
H106 C93 H108 109.5
H107 C93 H108 109.5
C66 C67 C68 119.7(6)
C66 C67 H26 120.1
C68 C67 H26 120.1
C97 C98 C99 120.8(5)
C97 C98 H27 119.6
C99 C98 H27 119.6
O19 C116 C115 125.1(5)
O19 C116 C111 114.5(4)
C115 C116 C111 120.4(5)
C120 C119 C118 121.4(5)
C120 C119 H28 119.3
C118 C119 H28 119.3
C113 C112 C111 120.9(5)
C113 C112 H29 119.5
C111 C112 H29 119.5
C96 C95 C94 119.2(5)
C96 C95 C100 119.5(5)
C94 C95 C100 121.3(4)
C90 C89 C88 119.4(5)
C90 C89 H30 120.3
C88 C89 H30 120.3
C37 C32 C33 121.1(4)
C37 C32 Pd2 118.5(4)
C33 C32 Pd2 120.1(3)
C76 C75 C74 119.6(5)
C76 C75 H31 120.2
C74 C75 H31 120.2
O10 C62 H79 109.5
O10 C62 H80 109.5
H79 C62 H80 109.5
O10 C62 H81 109.5
H79 C62 H81 109.5
H80 C62 H81 109.5
C15 C14 C13 121.2(5)
C15 C14 H32 119.4
C13 C14 H32 119.4
C112 C111 C116 118.4(5)
C112 C111 P4 124.2(4)
C116 C111 P4 117.2(4)
C21 C22 C23 120.0(5)
C21 C22 H33 120.0
C23 C22 H33 120.0
C68 C70 H109 109.5
C68 C70 H110 109.5
H109 C70 H110 109.5
C68 C70 H111 109.5
H109 C70 H111 109.5
H110 C70 H111 109.5
C99 C101 H112 109.5
C99 C101 H113 109.5
H112 C101 H113 109.5
C99 C101 H114 109.5
H112 C101 H114 109.5
H113 C101 H114 109.5
C14 C15 C16 119.3(5)
C14 C15 H34 120.3
C16 C15 H34 120.3
C63 C68 C67 118.8(5)
C63 C68 C70 122.5(4)
C67 C68 C70 118.8(5)
C63 C64 C65 118.4(6)
C63 C64 C69 121.9(5)
C65 C64 C69 119.6(5)
C43 C44 C45 119.9(5)
C43 C44 H35 120.1
C45 C44 H35 120.1
C61 C60 C59 119.7(5)
C61 C60 H36 120.1
C59 C60 H36 120.1
C75 C74 C73 120.9(4)
C75 C74 H37 119.5
C73 C74 H37 119.5
O15 C92 C91 123.9(4)
O15 C92 C87 115.2(4)
C91 C92 C87 120.9(4)
C94 C99 C98 118.1(5)
C94 C99 C101 121.4(4)
C98 C99 C101 120.5(5)
C13 C12 C11 121.8(5)
C13 C12 H38 119.1
C11 C12 H38 119.1
O20 C124 H115 109.5
O20 C124 H116 109.5
H115 C124 H116 109.5
O20 C124 H117 109.5
H115 C124 H117 109.5
H116 C124 H117 109.5
O3 C17 H67 109.5
O3 C17 H68 109.5
H67 C17 H68 109.5
O3 C17 H69 109.5
H67 C17 H69 109.5
H68 C17 H69 109.5
C61 C56 C57 118.5(4)
C61 C56 P2 120.5(3)
C57 C56 P2 120.1(3)
C35 C34 C33 121.9(5)
C35 C34 H39 119.0
C33 C34 H39 119.0
O8 C48 H82 109.5
O8 C48 H83 109.5
H82 C48 H83 109.5
O8 C48 H84 109.5
H82 C48 H84 109.5
H83 C48 H84 109.5
C19 C18 C23 118.6(4)
C19 C18 P1 122.3(4)
C23 C18 P1 119.0(3)
O13 C78 C77 123.0(4)
O13 C78 C73 116.1(4)
C77 C78 C73 120.8(4)
C119 C118 C123 118.4(4)
C119 C118 P4 120.6(4)
C123 C118 P4 120.1(4)
C58 C59 C60 121.0(5)
C58 C59 H40 119.5
C60 C59 H40 119.5
C44 C43 C42 121.1(4)
C44 C43 H41 119.5
C42 C43 H41 119.5
C64 C69 H118 109.5
C64 C69 H119 109.5
H118 C69 H119 109.5
C64 C69 H120 109.5
H118 C69 H120 109.5
H119 C69 H120 109.5
O8 C47 C46 122.3(4)
O8 C47 C42 116.7(4)
C46 C47 C42 121.0(4)
C90 C91 C92 119.8(5)
C90 C91 H42 120.1
C92 C91 H42 120.1
C106 C105 C104 121.2(5)
C106 C105 H43 119.4
C104 C105 H43 119.4
C43 C42 C47 118.2(4)
C43 C42 P2 121.7(3)
C47 C42 P2 120.0(3)
O18 C110 H121 109.5
O18 C110 H122 109.5
H121 C110 H122 109.5
O18 C110 H123 109.5
H121 C110 H123 109.5
H122 C110 H123 109.5
O3 C16 C15 122.9(4)
O3 C16 C11 116.2(4)
C15 C16 C11 120.9(4)
C91 C90 C89 121.1(4)
C91 C90 H44 119.5
C89 C90 H44 119.5
O20 C123 C122 124.0(5)
O20 C123 C118 115.9(4)
C122 C123 C118 120.0(5)
C92 C87 C88 117.8(4)
C92 C87 P3 121.4(3)
C88 C87 P3 119.7(3)
C74 C73 C78 118.4(4)
C74 C73 P3 122.1(4)
C78 C73 P3 119.5(3)
O4 C23 C22 124.7(4)
O4 C23 C18 115.2(4)
C22 C23 C18 120.1(4)
C109 C104 C105 118.2(4)
C109 C104 P4 119.1(3)
C105 C104 P4 122.7(4)
C89 C88 C87 121.0(4)
C89 C88 H45 119.5
C87 C88 H45 119.5
C16 C11 C12 117.8(4)
C16 C11 P1 120.5(4)
C12 C11 P1 121.7(4)
C121 C122 C123 119.6(5)
C121 C122 H46 120.2
C123 C122 H46 120.2
C102 C103 H130 109.5
C102 C103 H131 109.5
H130 C103 H131 109.5
C102 C103 H132 109.5
H130 C103 H132 109.5
H131 C103 H132 109.5
C64 C63 C68 121.0(5)
C64 C63 Pd3 119.3(4)
C68 C63 Pd3 119.3(4)
C54 O9 C55 118.5(4)
C30 O5 C31 117.4(4)
C85 O14 C86 118.1(4)
C36 C37 C32 118.7(5)
C36 C37 C39 119.3(5)
C32 C37 C39 122.0(4)
C51 C50 C49 120.9(4)
C51 C50 H47 119.5
C49 C50 H47 119.5
O9 C54 C53 124.4(4)
O9 C54 C49 115.6(4)
C53 C54 C49 120.0(4)
C52 C51 C50 119.2(4)
C52 C51 H48 120.4
C50 C51 H48 120.4
C82 C81 C80 120.6(4)
C82 C81 H49 119.7
C80 C81 H49 119.7
O7 C40 O6 126.0(5)
O7 C40 C41 119.7(5)
O6 C40 C41 114.2(4)
C51 C52 C53 121.0(4)
C51 C52 H50 119.5
C53 C52 H50 119.5
C52 C53 C54 119.8(4)
C52 C53 H51 120.1
C54 C53 H51 120.1
C37 C39 H85 109.5
C37 C39 H86 109.5
H85 C39 H86 109.5
C37 C39 H87 109.5
H85 C39 H87 109.5
H86 C39 H87 109.5
C81 C82 C83 119.7(5)
C81 C82 H52 120.1
C83 C82 H52 120.1
C26 C25 C30 118.3(4)
C26 C25 P1 122.3(4)
C30 C25 P1 118.9(4)
O14 C85 C84 124.7(4)
O14 C85 C80 114.9(4)
C84 C85 C80 120.4(4)
O5 C30 C29 123.6(4)
O5 C30 C25 116.3(4)
C29 C30 C25 120.1(5)
O14 C86 H124 109.5
O14 C86 H125 109.5
H124 C86 H125 109.5
O14 C86 H126 109.5
H124 C86 H126 109.5
H125 C86 H126 109.5
C28 C29 C30 120.3(5)
C28 C29 H53 119.8
C30 C29 H53 119.8
C25 C26 C27 121.5(5)
C25 C26 H54 119.3
C27 C26 H54 119.3
C2 C7 H70 109.5
C2 C7 H71 109.5
H70 C7 H71 109.5
C2 C7 H72 109.5
H70 C7 H72 109.5
H71 C7 H72 109.5
C35 C36 C37 120.9(5)
C35 C36 H55 119.6
C37 C36 H55 119.6
C40 C41 H88 109.5
C40 C41 H89 109.5
H88 C41 H89 109.5
C40 C41 H90 109.5
H88 C41 H90 109.5
H89 C41 H90 109.5
C84 C83 C82 120.9(5)
C84 C83 H56 119.5
C82 C83 H56 119.5
C27 C28 C29 120.0(5)
C27 C28 H57 120.0
C29 C28 H57 120.0
C6 C8 H91 109.5
C6 C8 H92 109.5
H91 C8 H92 109.5
C6 C8 H93 109.5
H91 C8 H93 109.5
H92 C8 H93 109.5
C4 C5 C6 121.3(5)
C4 C5 H3 119.4
C6 C5 H3 119.4
C28 C27 C26 119.5(5)
C28 C27 H58 120.3
C26 C27 H58 120.3
O9 C55 H94 109.5
O9 C55 H95 109.5
H94 C55 H95 109.5
O9 C55 H96 109.5
H94 C55 H96 109.5
H95 C55 H96 109.5
O5 C31 H73 109.5
O5 C31 H74 109.5
H73 C31 H74 109.5
O5 C31 H75 109.5
H73 C31 H75 109.5
H74 C31 H75 109.5
O12 C71 O11 125.4(5)
O12 C71 C72 120.7(5)
O11 C71 C72 113.9(5)
C83 C84 C85 119.6(4)
C83 C84 H59 120.2
C85 C84 H59 120.2
C71 C72 H127 109.5
C71 C72 H128 109.5
H127 C72 H128 109.5
C71 C72 H129 109.5
H127 C72 H129 109.5
H128 C72 H129 109.5
C34 C35 C36 119.4(5)
C34 C35 H60 120.3
C36 C35 H60 120.3

loop_
_geom_bond_atom_site_label_1
_geom_bond_atom_site_label_2
_geom_bond_distance
Pd1 C1 1.984(5)
Pd1 O1 2.096(3)
Pd1 P1 2.2213(12)
Pd1 O3 2.230(3)
Pd2 C32 1.992(4)
Pd2 O6 2.097(3)
Pd2 P2 2.2148(12)
Pd2 O8 2.244(3)
Pd3 C63 1.976(5)
Pd3 O11 2.087(3)
Pd3 P3 2.2197(12)
Pd3 O13 2.225(3)
Pd4 C94 1.982(5)
Pd4 O16 2.078(3)
Pd4 P4 2.2128(12)
Pd4 O18 2.221(3)
P3 C87 1.812(4)
P3 C80 1.818(5)
P3 C73 1.825(5)
P2 C56 1.814(4)
P2 C42 1.820(5)
P2 C49 1.823(4)
P4 C111 1.814(5)
P4 C118 1.819(5)
P4 C104 1.825(5)
P1 C25 1.821(5)
P1 C18 1.827(5)
P1 C11 1.830(5)
C80 C81 1.401(7)
C80 C85 1.411(6)
O11 C71 1.289(6)
C79 O13 1.443(6)
C79 H97 0.9800
C79 H98 0.9800
C79 H99 0.9800
O6 C40 1.282(6)
O10 C61 1.365(6)
O10 C62 1.434(5)
C115 C114 1.382(8)
C115 C116 1.387(7)
C115 H4 0.9500
O4 C23 1.369(6)
O4 C24 1.431(6)
O15 C92 1.362(6)
O15 C93 1.430(5)
O1 C9 1.277(6)
O16 C102 1.279(6)
O2 C9 1.234(6)
C97 C98 1.373(8)
C97 C96 1.384(8)
C97 H5 0.9500
C24 H61 0.9800
C24 H62 0.9800
C24 H63 0.9800
O20 C123 1.356(6)
O20 C124 1.431(6)
C121 C120 1.378(8)
C121 C122 1.381(8)
C121 H6 0.9500
C4 C5 1.374(8)
C4 C3 1.385(8)
C4 H1 0.9500
C49 C50 1.395(6)
C49 C54 1.404(6)
C6 C1 1.402(7)
C6 C5 1.405(7)
C6 C8 1.507(7)
O3 C16 1.387(6)
O3 C17 1.427(6)
O19 C116 1.360(6)
O19 C117 1.427(6)
C3 C2 1.394(7)
C3 H2 0.9500
C46 C47 1.388(6)
C46 C45 1.391(7)
C46 H7 0.9500
C33 C34 1.398(7)
C33 C32 1.402(7)
C33 C38 1.508(7)
O8 C47 1.379(5)
O8 C48 1.438(5)
C109 O18 1.383(6)
C109 C104 1.389(7)
C109 C108 1.389(7)
O17 C102 1.236(7)
C2 C1 1.399(7)
C2 C7 1.498(7)
O18 C110 1.437(6)
C9 C10 1.521(6)
C107 C106 1.374(8)
C107 C108 1.386(7)
C107 H8 0.9500
C61 C60 1.385(7)
C61 C56 1.399(6)
C57 C58 1.381(7)
C57 C56 1.404(6)
C57 H9 0.9500
C10 H64 0.9800
C10 H65 0.9800
C10 H66 0.9800
C96 C95 1.388(7)
C96 H10 0.9500
C102 C103 1.508(7)
C113 C114 1.382(8)
C113 C112 1.388(8)
C113 H11 0.9500
C76 C75 1.381(7)
C76 C77 1.391(7)
C76 H12 0.9500
C106 C105 1.386(7)
C106 H13 0.9500
C94 C99 1.400(7)
C94 C95 1.401(7)
O13 C78 1.380(5)
C21 C20 1.376(8)
C21 C22 1.379(7)
C21 H14 0.9500
C120 C119 1.385(7)
C120 H15 0.9500
C100 C95 1.499(7)
C100 H100 0.9800
C100 H101 0.9800
C100 H102 0.9800
C114 H16 0.9500
C38 H76 0.9800
C38 H77 0.9800
C38 H78 0.9800
C77 C78 1.380(6)
C77 H17 0.9500
C65 C66 1.360(10)
C65 C64 1.397(7)
C65 H18 0.9500
C58 C59 1.375(7)
C58 H19 0.9500
C117 H103 0.9800
C117 H104 0.9800
C117 H105 0.9800
C45 C44 1.384(7)
C45 H20 0.9500
C13 C12 1.378(7)
C13 C14 1.388(7)
C13 H21 0.9500
C20 C19 1.389(7)
C20 H22 0.9500
C19 C18 1.401(6)
C19 H23 0.9500
C108 H24 0.9500
C66 C67 1.394(9)
C66 H25 0.9500
C93 H106 0.9800
C93 H107 0.9800
C93 H108 0.9800
C67 C68 1.405(7)
C67 H26 0.9500
C98 C99 1.410(7)
C98 H27 0.9500
C116 C111 1.411(7)
C119 C118 1.393(7)
C119 H28 0.9500
C112 C111 1.403(7)
C112 H29 0.9500
C89 C90 1.383(7)
C89 C88 1.400(6)
C89 H30 0.9500
C32 C37 1.395(7)
C75 C74 1.385(7)
C75 H31 0.9500
C62 H79 0.9800
C62 H80 0.9800
C62 H81 0.9800
C14 C15 1.384(7)
C14 H32 0.9500
C22 C23 1.387(7)
C22 H33 0.9500
C70 C68 1.508(8)
C70 H109 0.9800
C70 H110 0.9800
C70 H111 0.9800
C101 C99 1.492(7)
C101 H112 0.9800
C101 H113 0.9800
C101 H114 0.9800
C15 C16 1.388(7)
C15 H34 0.9500
C68 C63 1.401(7)
C64 C63 1.393(7)
C64 C69 1.499(8)
C44 C43 1.381(7)
C44 H35 0.9500
C60 C59 1.387(7)
C60 H36 0.9500
C74 C73 1.392(6)
C74 H37 0.9500
C92 C91 1.397(6)
C92 C87 1.405(6)
C12 C11 1.402(7)
C12 H38 0.9500
C124 H115 0.9800
C124 H116 0.9800
C124 H117 0.9800
C17 H67 0.9800
C17 H68 0.9800
C17 H69 0.9800
C34 C35 1.366(8)
C34 H39 0.9500
C48 H82 0.9800
C48 H83 0.9800
C48 H84 0.9800
C18 C23 1.410(7)
C78 C73 1.405(7)
C118 C123 1.407(7)
C59 H40 0.9500
C43 C42 1.396(6)
C43 H41 0.9500
C69 H118 0.9800
C69 H119 0.9800
C69 H120 0.9800
C47 C42 1.403(6)
C91 C90 1.377(7)
C91 H42 0.9500
C105 C104 1.395(6)
C105 H43 0.9500
C110 H121 0.9800
C110 H122 0.9800
C110 H123 0.9800
C16 C11 1.402(6)
C90 H44 0.9500
C123 C122 1.401(7)
C87 C88 1.408(6)
C88 H45 0.9500
C122 H46 0.9500
C103 H130 0.9800
C103 H131 0.9800
C103 H132 0.9800
O9 C54 1.353(5)
O9 C55 1.439(5)
O5 C30 1.364(6)
O5 C31 1.436(6)
O14 C85 1.361(6)
O14 C86 1.434(5)
O7 C40 1.237(6)
O12 C71 1.229(7)
C37 C36 1.394(7)
C37 C39 1.514(7)
C50 C51 1.390(6)
C50 H47 0.9500
C54 C53 1.393(7)
C51 C52 1.385(7)
C51 H48 0.9500
C81 C82 1.383(7)
C81 H49 0.9500
C40 C41 1.514(7)
C52 C53 1.386(7)
C52 H50 0.9500
C53 H51 0.9500
C39 H85 0.9800
C39 H86 0.9800
C39 H87 0.9800
C82 C83 1.388(7)
C82 H52 0.9500
C25 C26 1.386(7)
C25 C30 1.402(7)
C85 C84 1.389(7)
C30 C29 1.389(7)
C86 H124 0.9800
C86 H125 0.9800
C86 H126 0.9800
C29 C28 1.385(8)
C29 H53 0.9500
C26 C27 1.390(7)
C26 H54 0.9500
C7 H70 0.9800
C7 H71 0.9800
C7 H72 0.9800
C36 C35 1.391(8)
C36 H55 0.9500
C41 H88 0.9800
C41 H89 0.9800
C41 H90 0.9800
C83 C84 1.382(7)
C83 H56 0.9500
C28 C27 1.380(8)
C28 H57 0.9500
C8 H91 0.9800
C8 H92 0.9800
C8 H93 0.9800
C5 H3 0.9500
C27 H58 0.9500
C55 H94 0.9800
C55 H95 0.9800
C55 H96 0.9800
C31 H73 0.9800
C31 H74 0.9800
C31 H75 0.9800
C71 C72 1.512(7)
C84 H59 0.9500
C72 H127 0.9800
C72 H128 0.9800
C72 H129 0.9800
C35 H60 0.9500

loop_
_geom_torsion_atom_site_label_1
_geom_torsion_atom_site_label_2
_geom_torsion_atom_site_label_3
_geom_torsion_atom_site_label_4
_geom_torsion
C63 Pd3 P3 C87 -60.5(2)
O13 Pd3 P3 C87 115.01(19)
C63 Pd3 P3 C80 76.4(2)
O13 Pd3 P3 C80 -108.08(19)
C63 Pd3 P3 C73 -172.7(2)
O13 Pd3 P3 C73 2.89(17)
C32 Pd2 P2 C56 57.0(2)
O8 Pd2 P2 C56 -118.75(18)
C32 Pd2 P2 C42 170.2(2)
O8 Pd2 P2 C42 -5.54(17)
C32 Pd2 P2 C49 -78.9(2)
O8 Pd2 P2 C49 105.36(19)
C94 Pd4 P4 C111 87.4(2)
O18 Pd4 P4 C111 -100.2(2)
C94 Pd4 P4 C118 -49.7(2)
O18 Pd4 P4 C118 122.8(2)
C94 Pd4 P4 C104 -161.4(2)
O18 Pd4 P4 C104 11.05(18)
C1 Pd1 P1 C25 54.9(2)
O3 Pd1 P1 C25 -122.2(2)
C1 Pd1 P1 C18 -82.6(2)
O3 Pd1 P1 C18 100.18(19)
C1 Pd1 P1 C11 168.2(2)
O3 Pd1 P1 C11 -9.01(17)
C87 P3 C80 C81 -3.4(4)
C73 P3 C80 C81 104.7(4)
Pd3 P3 C80 C81 -143.7(3)
C87 P3 C80 C85 178.2(3)
C73 P3 C80 C85 -73.7(4)
Pd3 P3 C80 C85 38.0(4)
C63 Pd3 O11 C71 -112.6(4)
O13 Pd3 O11 C71 71.9(3)
C32 Pd2 O6 C40 105.3(4)
O8 Pd2 O6 C40 -79.1(3)
C1 Pd1 O1 C9 -95.2(3)
O3 Pd1 O1 C9 82.0(3)
C94 Pd4 O16 C102 -104.9(4)
O18 Pd4 O16 C102 82.7(3)
C56 P2 C49 C50 9.0(4)
C42 P2 C49 C50 -100.1(4)
Pd2 P2 C49 C50 148.0(3)
C56 P2 C49 C54 -175.6(3)
C42 P2 C49 C54 75.2(4)
Pd2 P2 C49 C54 -36.6(4)
O1 Pd1 O3 C16 -172.3(3)
P1 Pd1 O3 C16 12.8(3)
O1 Pd1 O3 C17 15.5(4)
P1 Pd1 O3 C17 -159.5(4)
C5 C4 C3 C2 -1.5(8)
O6 Pd2 O8 C47 -168.5(3)
P2 Pd2 O8 C47 6.7(3)
O6 Pd2 O8 C48 23.4(4)
P2 Pd2 O8 C48 -161.3(3)
C4 C3 C2 C1 3.5(7)
C4 C3 C2 C7 -177.1(5)
C104 C109 O18 C110 -159.6(5)
C108 C109 O18 C110 21.9(7)
C104 C109 O18 Pd4 16.4(5)
C108 C109 O18 Pd4 -162.1(4)
O16 Pd4 O18 C109 156.9(3)
P4 Pd4 O18 C109 -16.9(3)
O16 Pd4 O18 C110 -27.4(5)
P4 Pd4 O18 C110 158.8(5)
Pd1 O1 C9 O2 9.5(6)
Pd1 O1 C9 C10 -170.5(3)
C62 O10 C61 C60 -4.5(6)
C62 O10 C61 C56 175.9(4)
C3 C2 C1 C6 -2.6(7)
C7 C2 C1 C6 178.0(4)
C3 C2 C1 Pd1 168.8(4)
C7 C2 C1 Pd1 -10.6(6)
C5 C6 C1 C2 -0.3(7)
C8 C6 C1 C2 177.7(4)
C5 C6 C1 Pd1 -171.4(4)
C8 C6 C1 Pd1 6.6(6)
O1 Pd1 C1 C2 -71.8(4)
P1 Pd1 C1 C2 103.5(3)
O1 Pd1 C1 C6 99.5(4)
P1 Pd1 C1 C6 -85.2(4)
C98 C97 C96 C95 0.4(8)
Pd4 O16 C102 O17 0.1(7)
Pd4 O16 C102 C103 -179.7(3)
C108 C107 C106 C105 -4.5(8)
O16 Pd4 C94 C99 101.7(4)
P4 Pd4 C94 C99 -85.1(4)
O16 Pd4 C94 C95 -72.8(4)
P4 Pd4 C94 C95 100.4(4)
O11 Pd3 O13 C78 171.0(3)
P3 Pd3 O13 C78 -6.0(3)
O11 Pd3 O13 C79 -0.7(4)
P3 Pd3 O13 C79 -177.8(4)
C122 C121 C120 C119 -2.7(8)
C116 C115 C114 C113 0.4(8)
C112 C113 C114 C115 0.6(8)
C75 C76 C77 C78 1.6(7)
C56 C57 C58 C59 -0.1(7)
C47 C46 C45 C44 -0.3(7)
C22 C21 C20 C19 -1.8(8)
C21 C20 C19 C18 0.8(7)
C106 C107 C108 C109 3.7(8)
O18 C109 C108 C107 -179.5(5)
C104 C109 C108 C107 2.1(8)
C64 C65 C66 C67 1.5(9)
C65 C66 C67 C68 -2.4(8)
C96 C97 C98 C99 -0.4(8)
C117 O19 C116 C115 16.4(7)
C117 O19 C116 C111 -165.1(4)
C114 C115 C116 O19 176.6(5)
C114 C115 C116 C111 -1.8(7)
C121 C120 C119 C118 0.4(8)
C114 C113 C112 C111 -0.2(7)
C97 C96 C95 C94 -0.1(7)
C97 C96 C95 C100 -179.5(5)
C99 C94 C95 C96 -0.2(7)
Pd4 C94 C95 C96 174.2(4)
C99 C94 C95 C100 179.2(5)
Pd4 C94 C95 C100 -6.4(6)
C34 C33 C32 C37 -1.8(7)
C38 C33 C32 C37 176.2(4)
C34 C33 C32 Pd2 -175.7(3)
C38 C33 C32 Pd2 2.3(6)
O6 Pd2 C32 C37 -90.6(4)
P2 Pd2 C32 C37 94.4(3)
O6 Pd2 C32 C33 83.5(4)
P2 Pd2 C32 C33 -91.6(3)
C77 C76 C75 C74 -2.9(7)
C12 C13 C14 C15 2.8(8)
C113 C112 C111 C116 -1.2(7)
C113 C112 C111 P4 -176.9(4)
O19 C116 C111 C112 -176.3(4)
C115 C116 C111 C112 2.3(7)
O19 C116 C111 P4 -0.4(5)
C115 C116 C111 P4 178.2(4)
C118 P4 C111 C112 -8.5(5)
C104 P4 C111 C112 100.5(4)
Pd4 P4 C111 C112 -147.8(3)
C118 P4 C111 C116 175.8(3)
C104 P4 C111 C116 -75.2(4)
Pd4 P4 C111 C116 36.5(4)
C20 C21 C22 C23 0.8(8)
C13 C14 C15 C16 -1.8(8)
C66 C67 C68 C63 1.8(7)
C66 C67 C68 C70 -178.3(5)
C66 C65 C64 C63 -0.1(8)
C66 C65 C64 C69 -178.4(5)
C46 C45 C44 C43 1.2(7)
O10 C61 C60 C59 178.2(4)
C56 C61 C60 C59 -2.3(7)
C76 C75 C74 C73 1.1(7)
C93 O15 C92 C91 7.7(6)
C93 O15 C92 C87 -170.9(4)
C95 C94 C99 C98 0.2(7)
Pd4 C94 C99 C98 -174.2(4)
C95 C94 C99 C101 -179.8(5)
Pd4 C94 C99 C101 5.8(6)
C97 C98 C99 C94 0.1(8)
C97 C98 C99 C101 -179.9(5)
C14 C13 C12 C11 -0.6(8)
O10 C61 C56 C57 -178.6(4)
C60 C61 C56 C57 1.8(7)
O10 C61 C56 P2 -9.4(5)
C60 C61 C56 P2 171.0(3)
C58 C57 C56 C61 -0.6(7)
C58 C57 C56 P2 -169.9(4)
C42 P2 C56 C61 166.0(4)
C49 P2 C56 C61 60.3(4)
Pd2 P2 C56 C61 -82.4(4)
C42 P2 C56 C57 -24.9(4)
C49 P2 C56 C57 -130.7(4)
Pd2 P2 C56 C57 86.6(4)
C32 C33 C34 C35 -0.3(7)
C38 C33 C34 C35 -178.4(5)
C20 C19 C18 C23 1.1(7)
C20 C19 C18 P1 176.1(4)
C25 P1 C18 C19 7.9(4)
C11 P1 C18 C19 -99.7(4)
Pd1 P1 C18 C19 150.5(3)
C25 P1 C18 C23 -177.1(4)
C11 P1 C18 C23 75.3(4)
Pd1 P1 C18 C23 -34.5(4)
C79 O13 C78 C77 -1.1(7)
Pd3 O13 C78 C77 -173.2(3)
C79 O13 C78 C73 179.4(4)
Pd3 O13 C78 C73 7.3(5)
C76 C77 C78 O13 -177.8(4)
C76 C77 C78 C73 1.7(7)
C120 C119 C118 C123 1.6(7)
C120 C119 C118 P4 171.2(4)
C111 P4 C118 C119 130.7(4)
C104 P4 C118 C119 24.2(4)
Pd4 P4 C118 C119 -86.0(4)
C111 P4 C118 C123 -59.9(4)
C104 P4 C118 C123 -166.4(4)
Pd4 P4 C118 C123 83.4(4)
C57 C58 C59 C60 -0.3(8)
C61 C60 C59 C58 1.5(7)
C45 C44 C43 C42 -0.6(7)
C48 O8 C47 C46 -16.3(6)
Pd2 O8 C47 C46 174.9(3)
C48 O8 C47 C42 164.0(4)
Pd2 O8 C47 C42 -4.9(5)
C45 C46 C47 O8 179.0(4)
C45 C46 C47 C42 -1.3(7)
O15 C92 C91 C90 -177.2(4)
C87 C92 C91 C90 1.4(7)
C107 C106 C105 C104 -0.4(7)
C44 C43 C42 C47 -0.9(7)
C44 C43 C42 P2 -178.4(4)
O8 C47 C42 C43 -178.4(4)
C46 C47 C42 C43 1.9(7)
O8 C47 C42 P2 -0.9(6)
C46 C47 C42 P2 179.4(3)
C56 P2 C42 C43 -55.8(4)
C49 P2 C42 C43 55.3(4)
Pd2 P2 C42 C43 -176.9(3)
C56 P2 C42 C47 126.8(4)
C49 P2 C42 C47 -122.2(4)
Pd2 P2 C42 C47 5.7(4)
C17 O3 C16 C15 -18.3(7)
Pd1 O3 C16 C15 169.0(4)
C17 O3 C16 C11 161.5(5)
Pd1 O3 C16 C11 -11.2(5)
C14 C15 C16 O3 178.4(4)
C14 C15 C16 C11 -1.4(7)
C92 C91 C90 C89 0.3(7)
C88 C89 C90 C91 -1.5(8)
C124 O20 C123 C122 5.9(7)
C124 O20 C123 C118 -172.8(4)
C119 C118 C123 O20 177.4(4)
P4 C118 C123 O20 7.8(6)
C119 C118 C123 C122 -1.4(7)
P4 C118 C123 C122 -171.0(4)
O15 C92 C87 C88 176.9(4)
C91 C92 C87 C88 -1.7(7)
O15 C92 C87 P3 8.5(6)
C91 C92 C87 P3 -170.1(4)
C80 P3 C87 C92 -61.3(4)
C73 P3 C87 C92 -168.0(4)
Pd3 P3 C87 C92 80.3(4)
C80 P3 C87 C88 130.5(4)
C73 P3 C87 C88 23.8(4)
Pd3 P3 C87 C88 -87.9(4)
C75 C74 C73 C78 2.1(7)
C75 C74 C73 P3 -177.6(3)
O13 C78 C73 C74 176.1(4)
C77 C78 C73 C74 -3.5(7)
O13 C78 C73 P3 -4.3(6)
C77 C78 C73 P3 176.2(3)
C87 P3 C73 C74 56.7(4)
C80 P3 C73 C74 -55.9(4)
Pd3 P3 C73 C74 179.2(3)
C87 P3 C73 C78 -123.0(4)
C80 P3 C73 C78 124.4(4)
Pd3 P3 C73 C78 -0.5(4)
C24 O4 C23 C22 -8.5(7)
C24 O4 C23 C18 173.4(4)
C21 C22 C23 O4 -177.0(4)
C21 C22 C23 C18 1.1(7)
C19 C18 C23 O4 176.2(4)
P1 C18 C23 O4 1.0(6)
C19 C18 C23 C22 -2.1(7)
P1 C18 C23 C22 -177.3(4)
O18 C109 C104 C105 174.7(4)
C108 C109 C104 C105 -6.8(7)
O18 C109 C104 P4 -5.2(6)
C108 C109 C104 P4 173.3(4)
C106 C105 C104 C109 5.9(7)
C106 C105 C104 P4 -174.2(4)
C111 P4 C104 C109 120.4(4)
C118 P4 C104 C109 -127.2(4)
Pd4 P4 C104 C109 -7.6(4)
C111 P4 C104 C105 -59.5(4)
C118 P4 C104 C105 52.9(4)
Pd4 P4 C104 C105 172.5(4)
C90 C89 C88 C87 1.0(7)
C92 C87 C88 C89 0.5(7)
P3 C87 C88 C89 169.1(4)
O3 C16 C11 C12 -176.3(4)
C15 C16 C11 C12 3.5(7)
O3 C16 C11 P1 2.0(6)
C15 C16 C11 P1 -178.2(4)
C13 C12 C11 C16 -2.5(7)
C13 C12 C11 P1 179.2(4)
C25 P1 C11 C16 132.2(4)
C18 P1 C11 C16 -119.1(4)
Pd1 P1 C11 C16 7.4(4)
C25 P1 C11 C12 -49.6(4)
C18 P1 C11 C12 59.1(4)
Pd1 P1 C11 C12 -174.4(4)
C120 C121 C122 C123 3.0(8)
O20 C123 C122 C121 -179.6(5)
C118 C123 C122 C121 -0.9(7)
C65 C64 C63 C68 -0.4(7)
C69 C64 C63 C68 177.8(5)
C65 C64 C63 Pd3 -173.9(4)
C69 C64 C63 Pd3 4.4(7)
C67 C68 C63 C64 -0.5(7)
C70 C68 C63 C64 179.7(4)
C67 C68 C63 Pd3 173.0(4)
C70 C68 C63 Pd3 -6.8(6)
O11 Pd3 C63 C64 89.7(4)
P3 Pd3 C63 C64 -93.4(4)
O11 Pd3 C63 C68 -83.9(4)
P3 Pd3 C63 C68 93.0(4)
C33 C32 C37 C36 1.8(7)
Pd2 C32 C37 C36 175.8(4)
C33 C32 C37 C39 -178.4(4)
Pd2 C32 C37 C39 -4.4(6)
C54 C49 C50 C51 2.3(7)
P2 C49 C50 C51 177.6(3)
C55 O9 C54 C53 -12.9(6)
C55 O9 C54 C49 167.6(4)
C50 C49 C54 O9 176.3(4)
P2 C49 C54 O9 0.7(5)
C50 C49 C54 C53 -3.2(6)
P2 C49 C54 C53 -178.8(3)
C49 C50 C51 C52 0.0(7)
C85 C80 C81 C82 -1.7(7)
P3 C80 C81 C82 179.9(4)
Pd2 O6 C40 O7 8.2(6)
Pd2 O6 C40 C41 -173.9(3)
C50 C51 C52 C53 -1.5(7)
C51 C52 C53 C54 0.6(7)
O9 C54 C53 C52 -177.7(4)
C49 C54 C53 C52 1.8(7)
C80 C81 C82 C83 -0.4(7)
C18 P1 C25 C26 -125.9(4)
C11 P1 C25 C26 -21.5(5)
Pd1 P1 C25 C26 90.1(4)
C18 P1 C25 C30 62.0(4)
C11 P1 C25 C30 166.4(4)
Pd1 P1 C25 C30 -82.1(4)
C86 O14 C85 C84 11.6(7)
C86 O14 C85 C80 -169.2(4)
C81 C80 C85 O14 -176.6(4)
P3 C80 C85 O14 1.9(5)
C81 C80 C85 C84 2.6(7)
P3 C80 C85 C84 -179.0(4)
C31 O5 C30 C29 -13.9(7)
C31 O5 C30 C25 166.1(4)
C26 C25 C30 O5 -175.4(4)
P1 C25 C30 O5 -2.9(6)
C26 C25 C30 C29 4.6(7)
P1 C25 C30 C29 177.1(4)
O5 C30 C29 C28 178.9(5)
C25 C30 C29 C28 -1.0(8)
C30 C25 C26 C27 -3.8(7)
P1 C25 C26 C27 -176.0(4)
C32 C37 C36 C35 0.3(8)
C39 C37 C36 C35 -179.5(5)
C81 C82 C83 C84 1.8(7)
C30 C29 C28 C27 -3.5(8)
C3 C4 C5 C6 -1.5(8)
C1 C6 C5 C4 2.4(8)
C8 C6 C5 C4 -175.7(5)
C29 C28 C27 C26 4.3(8)
C25 C26 C27 C28 -0.6(8)
Pd3 O11 C71 O12 -0.6(7)
Pd3 O11 C71 C72 -179.5(3)
C82 C83 C84 C85 -0.9(7)
O14 C85 C84 C83 177.8(4)
C80 C85 C84 C83 -1.3(7)
C33 C34 C35 C36 2.4(8)
C37 C36 C35 C34 -2.4(8)
